data_1521146
loop_
_publ_author_name
'Heo, N.-H.'
'Lim, W.T.'
'Lee, S.Y.'
'Kim, B.J.'
'Seff, K.'
'Kim, M.C.'

_publ_section_title
;
 Crystal structures of encapsulates within zeolites. 3. Xenon in zeolite A
;
_journal_name_full 'J. Phys. Chem. B'
_journal_page_first 1881
_journal_page_last 1889
_journal_volume 103
_journal_year 1999
_chemical_formula_sum 'Al12 Cs3 H Na8 O48 Si12 Xe2.5'
_chemical_name_systematic 'Cs3 Na8 H (Si12 Al12 O48) Xe2.5'
_space_group_IT_number 221
_symmetry_space_group_name_Hall '-P 4 2 3'
_symmetry_space_group_name_H-M 'P m -3 m'
_cell_angle_alpha 90
_cell_angle_beta 90
_cell_angle_gamma 90
_cell_formula_units_Z 1
_cell_length_a 12.245
_cell_length_b 12.245
_cell_length_c 12.245
_cell_volume 1836.016
_citation_journal_id_ASTM JPCBFK
_cod_data_source_file Heo_JPCBFK_1999_205.cif
_cod_data_source_block H1Al12Cs3Na8O48Si12Xe2.5
_cod_original_formula_sum 'H1 Al12 Cs3 Na8 O48 Si12 Xe2.5'
_cod_database_code 1521146

loop_
_symmetry_equiv_pos_as_xyz
x,y,z
-y,x,z
-x,-y,z
y,-x,z
x,-y,-z
y,x,-z
-x,y,-z
-y,-x,-z
z,x,y
-x,z,y
-z,-x,y
x,-z,y
z,-x,-y
x,z,-y
-z,x,-y
-x,-z,-y
y,z,x
y,-z,-x
z,y,-x
-y,z,-x
-z,-y,-x
-y,-z,x
z,-y,x
-z,y,x
-x,-y,-z
y,-x,-z
x,y,-z
-y,x,-z
-x,y,z
-y,-x,z
x,-y,z
y,x,z
-z,-x,-y
x,-z,-y
z,x,-y
-x,z,-y
-z,x,y
-x,-z,y
z,-x,y
x,z,y
-y,-z,-x
-y,z,x
-z,-y,x
y,-z,x
z,y,x
y,z,-x
-z,y,-x
z,-y,-x

loop_
_atom_site_label
_atom_site_type_symbol
_atom_site_fract_x
_atom_site_fract_y
_atom_site_fract_z
_atom_site_occupancy
_atom_site_U_iso_or_equiv
O3 O-2 0.1121 0.1121 0.3385 1 0.0
O1 O-2 0 0.2224 0.5 1 0.0
Xe2 Xe 0.3099 0.3099 0.5 0.0833 0.0
Xe1 Xe 0 0 0 0.5 0.0
Cs1 Cs+1 0 0.5 0.5 1 0.0
Si1 Si+4 0 0.1833 0.371 0.5 0.0
Na1 Na+1 0.2026 0.2026 0.2026 1 0.0
O2 O-2 0 0.2932 0.2932 1 0.0
Al1 Al+3 0 0.1833 0.371 0.5 0.0
Xe3 Xe 0.3525 0.3525 0.3525 0.125 0.0
